data_4311490
loop_
_publ_author_name
'Hitoshi Miyasaka'
'Tomohiro Nezu'
'Kunihisa Sugimoto'
'Ken-ichi Sugiura'
'Masahiro Yamashita'
'Rodolphe Cl\'erac'

_publ_section_title
;
 Linear NiII-MnIII2-NiII Tetramers: An Oligomeric Component of the
 MnIII2NiII Single-Chain Magnets
;
_journal_name_full 'Inorganic Chemistry'
_journal_page_first 5486
_journal_page_last 5488
_journal_paper_doi 10.1021/ic049457q
_journal_volume 43
_journal_year 2004
_chemical_formula_moiety 'C46 H41 Br2 Cl2 N8 Mn O11 Ni '
_chemical_formula_sum 'C46 H41 Br2 Cl2 Mn N8 Ni O11'
_chemical_formula_weight 1226.23
_space_group_IT_number 14
_symmetry_cell_setting monoclinic
_symmetry_Int_Tables_number 14
_symmetry_space_group_name_Hall '-P 2yn'
_symmetry_space_group_name_H-M 'P 1 21/n 1'
_cell_angle_alpha 90
_cell_angle_beta 94.1396(12)
_cell_angle_gamma 90
_cell_formula_units_Z 4
_cell_length_a 12.8276(3)
_cell_length_b 19.0950(4)
_cell_length_c 20.3129(5)
_cell_measurement_reflns_used 39167
_cell_measurement_temperature 123.1
_cell_measurement_theta_max 35.6
_cell_measurement_theta_min 1.0
_cell_volume 4962.5(2)
_computing_cell_refinement PROCESS
_computing_data_collection PROCESS
_computing_data_reduction CrystalStructure
_computing_publication_material 'CrystalStructure 3.6.0'
_computing_structure_refinement CRYSTALS
_computing_structure_solution SIR97
_diffrn_detector_area_resol_mean 10.00
_diffrn_measured_fraction_theta_full 0.9990
_diffrn_measured_fraction_theta_max 0.8380
_diffrn_measurement_device_type 'Rigaku RAXIS-UNKNOWN'
_diffrn_measurement_method \w
_diffrn_radiation_type 'Mo K\a'
_diffrn_radiation_wavelength 0.7107
_diffrn_reflns_av_R_equivalents 0.056
_diffrn_reflns_limit_h_max 20
_diffrn_reflns_limit_h_min -20
_diffrn_reflns_limit_k_max 29
_diffrn_reflns_limit_k_min -25
_diffrn_reflns_limit_l_max 33
_diffrn_reflns_limit_l_min -32
_diffrn_reflns_theta_full 25.00
_diffrn_reflns_theta_max 35.66
_exptl_absorpt_coefficient_mu 2.424
_exptl_absorpt_correction_T_max 0.785
_exptl_absorpt_correction_T_min 0.673
_exptl_absorpt_correction_type multi-scan
_exptl_absorpt_process_details
;
    Higashi, T. (1995). Program for Absorption Correction.
    Rigaku Corporation, Tokyo, Japan.
;
_exptl_crystal_colour brown
_exptl_crystal_density_diffrn 1.641
_exptl_crystal_density_method 'not measured'
_exptl_crystal_description chip
_exptl_crystal_F_000 2472.00
_exptl_crystal_size_max 0.22
_exptl_crystal_size_mid 0.21
_exptl_crystal_size_min 0.10
_refine_diff_density_max 2.05
_refine_diff_density_min -1.09
_refine_ls_extinction_method none
_refine_ls_goodness_of_fit_ref 1.000
_refine_ls_hydrogen_treatment refall
_refine_ls_number_parameters 681
_refine_ls_number_reflns 8695
_refine_ls_R_factor_gt 0.0500
_refine_ls_shift/su_max 0.0000
_refine_ls_structure_factor_coef Fsqd
_refine_ls_weighting_details 'w = 1/[0.0024Fo^2^ + 1.0000\s(Fo^2^)]/(4Fo^2^)'
_refine_ls_weighting_scheme calc
_refine_ls_wR_factor_ref 0.1500
_reflns_number_gt 7560
_reflns_number_total 19238
_reflns_threshold_expression F^2^>2.0\s(F^2^)
_cod_data_source_file ic049457qsi20040428_114456.cif
_cod_data_source_block miyasakacomp3
_cod_depositor_comments
;

2020-10-30
Z value and formula fixed to values more according to usual
chemical conventions.                 miguel
;
_cod_original_formula_weight 2452.46
_cod_original_formula_moiety 'C92 H82 Br4 Cl4 N16 Mn2 O22 Ni2 '
_cod_original_formula_units_Z 2
_cod_original_formula_sum 'C92 H82 Br4 Cl4 N16 Mn2 O22 Ni2 '
_cod_database_code 4311490

loop_
_symmetry_equiv_pos_site_id
_symmetry_equiv_pos_as_xyz
1 +X,+Y,+Z
2 1/2-X,1/2+Y,1/2-Z
3 -X,-Y,-Z
4 1/2+X,1/2-Y,1/2+Z

loop_
_atom_site_label
_atom_site_type_symbol
_atom_site_fract_x
_atom_site_fract_y
_atom_site_fract_z
_atom_site_U_iso_or_equiv
_atom_site_adp_type
_atom_site_occupancy
_atom_site_symmetry_multiplicity
_atom_site_calc_flag
_atom_site_refinement_flags
_atom_site_disorder_assembly
_atom_site_disorder_group
Br(1) Br 1.01170(4) 0.18700(2) 0.70649(3) 0.0334(1) Uani 1.00 1 d . . .
Br(2) Br 0.86754(5) 0.90924(3) 0.52909(3) 0.0426(2) Uani 1.00 1 d . . .
Ni(1) Ni 0.89047(4) 0.55586(3) 0.79684(2) 0.0161(1) Uani 1.00 1 d . . .
Mn(1) Mn 1.02928(5) 0.54007(3) 0.57457(3) 0.0162(2) Uani 1.00 1 d . . .
Cl(1) Cl 0.99254(9) 0.80555(6) 0.94618(6) 0.0303(3) Uani 1.00 1 d . . .
Cl(2) Cl 1.28838(8) 0.37393(6) 0.80359(6) 0.0267(3) Uani 1.00 1 d . . .
O(1) O 0.9587(2) 0.4546(2) 0.54729(13) 0.0197(8) Uani 1.00 1 d . . .
O(2) O 0.9113(2) 0.5960(2) 0.5523(1) 0.0232(8) Uani 1.00 1 d . . .
O(3) O 0.9981(2) 0.5321(2) 0.6734(1) 0.0238(8) Uani 1.00 1 d . . .
O(4) O 0.8804(3) 0.8093(2) 0.9328(2) 0.0421(11) Uani 1.00 1 d . . .
O(5) O 1.0433(4) 0.8366(2) 0.8931(2) 0.0497(12) Uani 1.00 1 d . . .
O(6) O 1.0229(3) 0.8399(3) 1.0076(2) 0.0556(13) Uani 1.00 1 d . . .
O(7) O 1.0226(3) 0.7326(2) 0.9520(2) 0.0393(10) Uani 1.00 1 d . . .
O(8) O 1.2556(4) 0.3090(3) 0.8283(3) 0.086(2) Uani 1.00 1 d . . .
O(9) O 1.2025(4) 0.4187(3) 0.7930(3) 0.071(2) Uani 1.00 1 d . . .
O(10) O 1.3631(4) 0.4040(4) 0.8497(2) 0.098(2) Uani 1.00 1 d . . .
O(11) O 1.3350(3) 0.3659(2) 0.7413(2) 0.0473(12) Uani 1.00 1 d . . .
N(1) N 1.1625(3) 0.4873(2) 0.5958(2) 0.0176(9) Uani 1.00 1 d . . .
N(2) N 1.1263(3) 0.6208(2) 0.5874(2) 0.0184(9) Uani 1.00 1 d . . .
N(3) N 0.9112(3) 0.5248(2) 0.7025(2) 0.0251(10) Uani 1.00 1 d . . .
N(4) N 0.7402(3) 0.5193(2) 0.7677(2) 0.0179(9) Uani 1.00 1 d . . .
N(5) N 0.8659(3) 0.6571(2) 0.7628(2) 0.0213(9) Uani 1.00 1 d . . .
N(6) N 1.0386(3) 0.5982(2) 0.8154(2) 0.0226(10) Uani 1.00 1 d . . .
N(7) N 0.8586(3) 0.5727(2) 0.8944(2) 0.0300(11) Uani 1.00 1 d . . .
N(8) N 0.9275(3) 0.4587(2) 0.8388(2) 0.0205(9) Uani 1.00 1 d . . .
C(1) C 0.9739(3) 0.3956(2) 0.5831(2) 0.0200(11) Uani 1.00 1 d . . .
C(2) C 0.8912(4) 0.3481(2) 0.5865(2) 0.0233(11) Uani 1.00 1 d . . .
C(3) C 0.9026(4) 0.2871(3) 0.6230(2) 0.0276(12) Uani 1.00 1 d . . .
C(4) C 0.9985(4) 0.2718(2) 0.6564(2) 0.0237(11) Uani 1.00 1 d . . .
C(5) C 1.0814(4) 0.3169(2) 0.6548(2) 0.0257(12) Uani 1.00 1 d . . .
C(6) C 1.0708(3) 0.3795(2) 0.6180(2) 0.0226(11) Uani 1.00 1 d . . .
C(7) C 1.1625(3) 0.4241(2) 0.6162(2) 0.0220(11) Uani 1.00 1 d . . .
C(8) C 1.2616(3) 0.5289(2) 0.5909(2) 0.0187(11) Uani 1.00 1 d . . .
C(9) C 1.3539(3) 0.4965(3) 0.6318(2) 0.0270(12) Uani 1.00 1 d . . .
C(10) C 1.2855(3) 0.5275(2) 0.5181(2) 0.0223(11) Uani 1.00 1 d . . .
C(11) C 1.2358(3) 0.6039(2) 0.6159(2) 0.0195(11) Uani 1.00 1 d . . .
C(12) C 1.2314(4) 0.6056(3) 0.6912(2) 0.0273(12) Uani 1.00 1 d . . .
C(13) C 1.3148(4) 0.6576(2) 0.5949(2) 0.0269(12) Uani 1.00 1 d . . .
C(14) C 1.0964(4) 0.6849(2) 0.5826(2) 0.0221(11) Uani 1.00 1 d . . .
C(15) C 0.9929(3) 0.7100(2) 0.5617(2) 0.0212(11) Uani 1.00 1 d . . .
C(16) C 0.9795(4) 0.7833(3) 0.5562(2) 0.0273(12) Uani 1.00 1 d . . .
C(17) C 0.8827(4) 0.8106(3) 0.5349(2) 0.0310(13) Uani 1.00 1 d . . .
C(18) C 0.7957(4) 0.7665(3) 0.5198(2) 0.0301(13) Uani 1.00 1 d . . .
C(19) C 0.8074(4) 0.6949(3) 0.5263(2) 0.0273(12) Uani 1.00 1 d . . .
C(20) C 0.9052(3) 0.6649(2) 0.5467(2) 0.0214(11) Uani 1.00 1 d . . .
C(21) C 0.8266(3) 0.5008(3) 0.6691(2) 0.0265(12) Uani 1.00 1 d . . .
C(22) C 0.7333(3) 0.4912(2) 0.7059(2) 0.0214(11) Uani 1.00 1 d . . .
C(23) C 0.6450(3) 0.4545(3) 0.6818(2) 0.0271(12) Uani 1.00 1 d . . .
C(24) C 0.5622(4) 0.4468(2) 0.7208(3) 0.0284(12) Uani 1.00 1 d . . .
C(25) C 0.5678(4) 0.4773(3) 0.7827(3) 0.0318(13) Uani 1.00 1 d . . .
C(26) C 0.6584(3) 0.5123(2) 0.8047(2) 0.0259(12) Uani 1.00 1 d . . .
C(27) C 0.7772(4) 0.6813(3) 0.7297(3) 0.0297(13) Uani 1.00 1 d . . .
C(28) C 0.7710(4) 0.7466(3) 0.7019(3) 0.036(1) Uani 1.00 1 d . . .
C(29) C 0.8569(4) 0.7893(3) 0.7065(2) 0.034(1) Uani 1.00 1 d . . .
C(30) C 0.9483(4) 0.7660(2) 0.7407(2) 0.0294(13) Uani 1.00 1 d . . .
C(31) C 0.9506(3) 0.6989(2) 0.7684(2) 0.0207(11) Uani 1.00 1 d . . .
C(32) C 1.0449(3) 0.6677(2) 0.8035(2) 0.0198(11) Uani 1.00 1 d . . .
C(33) C 1.1354(4) 0.7056(3) 0.8222(2) 0.0261(12) Uani 1.00 1 d . . .
C(34) C 1.2208(3) 0.6705(3) 0.8531(2) 0.0285(12) Uani 1.00 1 d . . .
C(35) C 1.2152(4) 0.5990(3) 0.8616(2) 0.0314(13) Uani 1.00 1 d . . .
C(36) C 1.1229(3) 0.5653(3) 0.8430(2) 0.0275(12) Uani 1.00 1 d . . .
C(37) C 0.8268(4) 0.6321(2) 0.9208(2) 0.0252(12) Uani 1.00 1 d . . .
C(38) C 0.7987(5) 0.6385(3) 0.9848(3) 0.040(2) Uani 1.00 1 d . . .
C(39) C 0.8097(5) 0.5794(3) 1.0256(3) 0.048(2) Uani 1.00 1 d . . .
C(40) C 0.8452(4) 0.5173(3) 0.9995(3) 0.038(2) Uani 1.00 1 d . . .
C(41) C 0.8687(4) 0.5153(3) 0.9340(2) 0.0274(12) Uani 1.00 1 d . . .
C(42) C 0.9081(3) 0.4500(2) 0.9032(2) 0.0215(11) Uani 1.00 1 d . . .
C(43) C 0.9273(4) 0.3865(2) 0.9352(2) 0.0254(12) Uani 1.00 1 d . . .
C(44) C 0.9677(4) 0.3314(3) 0.9015(2) 0.0294(13) Uani 1.00 1 d . . .
C(45) C 0.9881(4) 0.3401(3) 0.8362(2) 0.0295(13) Uani 1.00 1 d . . .
C(46) C 0.9667(3) 0.4048(2) 0.8064(2) 0.0231(11) Uani 1.00 1 d . . .
H(1) H 0.8260 0.3580 0.5631 0.028 Uiso 1.00 1 c R . .
H(2) H 0.8454 0.2558 0.6253 0.033 Uiso 1.00 1 c R . .
H(3) H 1.1460 0.3059 0.6784 0.031 Uiso 1.00 1 c R . .
H(4) H 1.2279 0.4045 0.6315 0.027 Uiso 1.00 1 c R . .
H(5) H 1.3578 0.5158 0.6751 0.033 Uiso 1.00 1 c R . .
H(6) H 1.4167 0.5062 0.6115 0.033 Uiso 1.00 1 c R . .
H(7) H 1.3454 0.4471 0.6344 0.033 Uiso 1.00 1 c R . .
H(8) H 1.3279 0.4881 0.5097 0.027 Uiso 1.00 1 c R . .
H(9) H 1.3215 0.5691 0.5077 0.027 Uiso 1.00 1 c R . .
H(10) H 1.2215 0.5247 0.4913 0.027 Uiso 1.00 1 c R . .
H(11) H 1.1635 0.5920 0.7025 0.033 Uiso 1.00 1 c R . .
H(12) H 1.2814 0.5739 0.7109 0.033 Uiso 1.00 1 c R . .
H(13) H 1.2459 0.6518 0.7068 0.033 Uiso 1.00 1 c R . .
H(14) H 1.3705 0.6614 0.6281 0.033 Uiso 1.00 1 c R . .
H(15) H 1.3420 0.6433 0.5546 0.033 Uiso 1.00 1 c R . .
H(16) H 1.2815 0.7018 0.5887 0.033 Uiso 1.00 1 c R . .
H(17) H 1.1478 0.7196 0.5939 0.027 Uiso 1.00 1 c R . .
H(18) H 1.0367 0.8137 0.5670 0.033 Uiso 1.00 1 c R . .
H(19) H 0.7299 0.7860 0.5053 0.036 Uiso 1.00 1 c R . .
H(20) H 0.7487 0.6653 0.5168 0.032 Uiso 1.00 1 c R . .
H(21) H 0.8261 0.4902 0.6234 0.032 Uiso 1.00 1 c R . .
H(22) H 0.6418 0.4349 0.6388 0.032 Uiso 1.00 1 c R . .
H(23) H 0.5021 0.4209 0.7054 0.033 Uiso 1.00 1 c R . .
H(24) H 0.5105 0.4742 0.8097 0.038 Uiso 1.00 1 c R . .
H(25) H 0.6627 0.5321 0.8477 0.031 Uiso 1.00 1 c R . .
H(26) H 0.7174 0.6519 0.7259 0.035 Uiso 1.00 1 c R . .
H(27) H 0.7076 0.7622 0.6795 0.043 Uiso 1.00 1 c R . .
H(28) H 0.8542 0.8343 0.6866 0.040 Uiso 1.00 1 c R . .
H(29) H 1.0083 0.7952 0.7451 0.035 Uiso 1.00 1 c R . .
H(30) H 1.1387 0.7545 0.8139 0.032 Uiso 1.00 1 c R . .
H(31) H 1.2820 0.6956 0.8681 0.034 Uiso 1.00 1 c R . .
H(32) H 1.2739 0.5735 0.8800 0.037 Uiso 1.00 1 c R . .
H(33) H 1.1189 0.5162 0.8500 0.033 Uiso 1.00 1 c R . .
H(34) H 0.8234 0.6728 0.8938 0.030 Uiso 1.00 1 c R . .
H(35) H 0.7726 0.6815 1.0006 0.048 Uiso 1.00 1 c R . .
H(36) H 0.7933 0.5818 1.0704 0.058 Uiso 1.00 1 c R . .
H(37) H 0.8532 0.4766 1.0263 0.046 Uiso 1.00 1 c R . .
H(38) H 0.9126 0.3811 0.9801 0.031 Uiso 1.00 1 c R . .
H(39) H 0.9815 0.2879 0.9230 0.035 Uiso 1.00 1 c R . .
H(40) H 1.0162 0.3028 0.8121 0.035 Uiso 1.00 1 c R . .
H(41) H 0.9804 0.4109 0.7614 0.028 Uiso 1.00 1 c R . .

loop_
_atom_site_aniso_label
_atom_site_aniso_U_11
_atom_site_aniso_U_22
_atom_site_aniso_U_33
_atom_site_aniso_U_12
_atom_site_aniso_U_13
_atom_site_aniso_U_23
Br(1) 0.0320(3) 0.0231(3) 0.0463(3) 0.0016(2) 0.0104(2) 0.0117(2)
Br(2) 0.0551(4) 0.0273(3) 0.0433(3) 0.0175(2) -0.0101(3) -0.0020(2)
Ni(1) 0.0153(3) 0.0186(3) 0.0144(3) -0.0018(2) 0.0020(2) 0.0010(2)
Mn(1) 0.0140(3) 0.0192(3) 0.0153(3) 0.0009(3) 0.0009(2) 0.0005(3)
Cl(1) 0.0349(6) 0.0313(6) 0.0259(6) 0.0029(5) 0.0100(5) 0.0005(5)
Cl(2) 0.0215(5) 0.0299(6) 0.0295(6) -0.0005(4) 0.0073(4) 0.0027(5)
O(1) 0.022(2) 0.021(2) 0.016(1) -0.0040(12) -0.0002(12) 0.0014(12)
O(2) 0.020(2) 0.027(2) 0.023(2) 0.0054(13) 0.0043(12) 0.0007(13)
O(3) 0.020(2) 0.036(2) 0.015(2) -0.0068(13) 0.0065(12) 0.0010(13)
O(4) 0.036(2) 0.049(2) 0.040(2) 0.009(2) -0.003(2) -0.001(2)
O(5) 0.077(3) 0.028(2) 0.048(2) 0.000(2) 0.032(2) 0.013(2)
O(6) 0.045(2) 0.075(3) 0.047(2) -0.006(2) 0.010(2) -0.029(2)
O(7) 0.046(2) 0.034(2) 0.039(2) 0.009(2) 0.011(2) 0.015(2)
O(8) 0.068(3) 0.060(3) 0.131(5) -0.007(3) 0.019(3) 0.059(3)
O(9) 0.051(3) 0.062(3) 0.106(4) 0.031(2) 0.038(3) 0.014(3)
O(10) 0.074(4) 0.172(6) 0.047(3) -0.066(4) -0.008(3) -0.012(3)
O(11) 0.056(3) 0.052(3) 0.035(2) 0.015(2) 0.016(2) 0.001(2)
N(1) 0.017(2) 0.022(2) 0.015(2) -0.000(1) 0.005(1) 0.001(1)
N(2) 0.020(2) 0.019(2) 0.016(2) 0.001(1) 0.005(1) -0.001(1)
N(3) 0.024(2) 0.024(2) 0.028(2) -0.002(2) 0.007(2) -0.001(2)
N(4) 0.014(2) 0.020(2) 0.020(2) 0.001(1) 0.004(1) 0.001(1)
N(5) 0.017(2) 0.022(2) 0.025(2) 0.000(2) 0.003(2) 0.000(2)
N(6) 0.026(2) 0.024(2) 0.018(2) -0.005(2) 0.001(2) 0.003(2)
N(7) 0.027(2) 0.039(2) 0.024(2) -0.004(2) 0.009(2) 0.000(2)
N(8) 0.014(2) 0.029(2) 0.018(2) -0.006(2) 0.000(1) 0.004(2)
C(1) 0.023(2) 0.023(2) 0.014(2) 0.001(2) 0.003(2) -0.001(2)
C(2) 0.026(2) 0.026(2) 0.018(2) -0.004(2) -0.000(2) 0.002(2)
C(3) 0.028(3) 0.028(3) 0.028(2) -0.010(2) 0.005(2) -0.001(2)
C(4) 0.025(2) 0.021(2) 0.026(2) 0.002(2) 0.006(2) 0.003(2)
C(5) 0.021(2) 0.022(2) 0.035(3) 0.005(2) 0.007(2) 0.006(2)
C(6) 0.023(2) 0.021(2) 0.025(2) 0.003(2) 0.008(2) -0.001(2)
C(7) 0.018(2) 0.025(2) 0.024(2) 0.003(2) 0.003(2) 0.003(2)
C(8) 0.015(2) 0.024(2) 0.018(2) -0.001(2) 0.004(2) 0.001(2)
C(9) 0.019(2) 0.029(3) 0.032(3) 0.001(2) -0.003(2) 0.002(2)
C(10) 0.017(2) 0.030(3) 0.021(2) 0.001(2) 0.007(2) -0.002(2)
C(11) 0.013(2) 0.028(2) 0.017(2) 0.003(2) -0.002(2) -0.002(2)
C(12) 0.024(2) 0.040(3) 0.017(2) -0.003(2) 0.002(2) -0.006(2)
C(13) 0.022(2) 0.023(2) 0.036(3) 0.000(2) 0.004(2) -0.006(2)
C(14) 0.024(2) 0.024(2) 0.019(2) 0.001(2) 0.006(2) 0.001(2)
C(15) 0.024(2) 0.023(2) 0.017(2) 0.005(2) 0.001(2) 0.000(2)
C(16) 0.031(3) 0.028(3) 0.023(2) 0.004(2) 0.001(2) -0.000(2)
C(17) 0.045(3) 0.027(3) 0.021(2) 0.016(2) 0.004(2) -0.001(2)
C(18) 0.026(3) 0.037(3) 0.026(2) 0.012(2) -0.006(2) -0.002(2)
C(19) 0.025(2) 0.037(3) 0.020(2) 0.006(2) 0.000(2) -0.004(2)
C(20) 0.022(2) 0.027(2) 0.016(2) 0.007(2) 0.005(2) -0.002(2)
C(21) 0.023(2) 0.033(3) 0.023(2) -0.002(2) 0.000(2) -0.002(2)
C(22) 0.019(2) 0.024(2) 0.021(2) 0.003(2) 0.001(2) 0.003(2)
C(23) 0.018(2) 0.031(3) 0.031(3) 0.005(2) -0.012(2) -0.001(2)
C(24) 0.017(2) 0.025(2) 0.042(3) -0.005(2) -0.009(2) 0.007(2)
C(25) 0.018(2) 0.036(3) 0.042(3) 0.001(2) 0.008(2) 0.015(2)
C(26) 0.020(2) 0.029(3) 0.029(2) 0.003(2) 0.006(2) 0.006(2)
C(27) 0.019(2) 0.029(3) 0.040(3) 0.003(2) -0.002(2) 0.004(2)
C(28) 0.037(3) 0.035(3) 0.035(3) 0.013(2) -0.004(2) 0.004(2)
C(29) 0.047(3) 0.021(2) 0.032(3) 0.000(2) -0.004(2) 0.005(2)
C(30) 0.042(3) 0.020(2) 0.027(2) -0.002(2) 0.005(2) 0.003(2)
C(31) 0.026(2) 0.017(2) 0.020(2) 0.001(2) 0.007(2) -0.002(2)
C(32) 0.018(2) 0.026(2) 0.016(2) -0.006(2) 0.003(2) -0.003(2)
C(33) 0.033(3) 0.025(2) 0.022(2) -0.007(2) 0.012(2) -0.008(2)
C(34) 0.016(2) 0.048(3) 0.022(2) -0.013(2) 0.001(2) -0.006(2)
C(35) 0.027(3) 0.042(3) 0.024(2) -0.002(2) -0.001(2) 0.008(2)
C(36) 0.019(2) 0.036(3) 0.027(2) -0.005(2) -0.001(2) 0.006(2)
C(37) 0.026(2) 0.021(2) 0.029(2) 0.001(2) 0.007(2) -0.005(2)
C(38) 0.055(4) 0.035(3) 0.030(3) -0.002(3) 0.012(3) -0.008(2)
C(39) 0.053(4) 0.061(4) 0.031(3) -0.008(3) 0.015(3) -0.014(3)
C(40) 0.048(3) 0.041(3) 0.025(3) -0.010(3) 0.005(2) -0.004(2)
C(41) 0.025(2) 0.035(3) 0.022(2) -0.005(2) 0.005(2) -0.001(2)
C(42) 0.017(2) 0.027(2) 0.020(2) -0.007(2) 0.000(2) -0.002(2)
C(43) 0.028(2) 0.028(3) 0.020(2) -0.009(2) 0.001(2) 0.006(2)
C(44) 0.034(3) 0.025(3) 0.028(3) -0.002(2) -0.004(2) 0.010(2)
C(45) 0.024(2) 0.032(3) 0.031(3) 0.006(2) -0.003(2) -0.005(2)
C(46) 0.019(2) 0.032(3) 0.019(2) 0.000(2) 0.002(2) 0.000(2)

loop_
_atom_type_symbol
_atom_type_description
_atom_type_scat_dispersion_real
_atom_type_scat_dispersion_imag
_atom_type_scat_source
C C 0.003 0.002
;
International Tables for Crystallography
(1992, Vol. C, Tables 4.2.6.8 and 6.1.1.4)
;
H H 0.000 0.000
;
International Tables for Crystallography
(1992, Vol. C, Table 6.1.1.4)
;
N N 0.006 0.003
;
International Tables for Crystallography
(1992, Vol. C, Tables 4.2.6.8 and 6.1.1.4)
;
O O 0.011 0.006
;
International Tables for Crystallography
(1992, Vol. C, Tables 4.2.6.8 and 6.1.1.4)
;
Cl Cl 0.148 0.159
;
International Tables for Crystallography
(1992, Vol. C, Tables 4.2.6.8 and 6.1.1.4)
;
Mn Mn 0.337 0.728
;
International Tables for Crystallography
(1992, Vol. C, Tables 4.2.6.8 and 6.1.1.4)
;
Ni Ni 0.339 1.112
;
International Tables for Crystallography
(1992, Vol. C, Tables 4.2.6.8 and 6.1.1.4)
;
Br Br -0.290 2.459
;
International Tables for Crystallography
(1992, Vol. C, Tables 4.2.6.8 and 6.1.1.4)
;

loop_
_geom_angle_atom_site_label_1
_geom_angle_atom_site_label_2
_geom_angle_atom_site_label_3
_geom_angle
_geom_angle_publ_flag
_geom_angle_site_symmetry_1
_geom_angle_site_symmetry_2
_geom_angle_site_symmetry_3
Br(1) C(4) C(3) 118.5(3) ? . . .
Br(1) C(4) C(5) 120.3(3) ? . . .
Br(2) C(17) C(16) 118.6(4) ? . . .
Br(2) C(17) C(18) 120.1(4) ? . . .
Ni(1) N(3) O(3) 124.6(3) ? . . .
N(4) Ni(1) N(3) 79.5(1) ? . . .
N(5) Ni(1) N(3) 89.1(1) ? . . .
N(6) Ni(1) N(3) 96.0(1) ? . . .
N(7) Ni(1) N(3) 171.3(2) ? . . .
N(8) Ni(1) N(3) 94.8(1) ? . . .
Ni(1) N(3) C(21) 115.1(3) ? . . .
N(5) Ni(1) N(4) 95.9(1) ? . . .
N(6) Ni(1) N(4) 173.4(1) ? . . .
N(7) Ni(1) N(4) 94.6(1) ? . . .
N(8) Ni(1) N(4) 89.8(1) ? . . .
Ni(1) N(4) C(22) 112.9(3) ? . . .
Ni(1) N(4) C(26) 128.0(3) ? . . .
N(6) Ni(1) N(5) 79.1(1) ? . . .
N(7) Ni(1) N(5) 98.0(2) ? . . .
N(8) Ni(1) N(5) 173.6(1) ? . . .
Ni(1) N(5) C(27) 125.7(3) ? . . .
Ni(1) N(5) C(31) 115.0(3) ? . . .
N(7) Ni(1) N(6) 90.4(1) ? . . .
N(8) Ni(1) N(6) 95.4(1) ? . . .
Ni(1) N(6) C(32) 114.6(3) ? . . .
Ni(1) N(6) C(36) 126.5(3) ? . . .
N(8) Ni(1) N(7) 78.6(2) ? . . .
Ni(1) N(7) C(37) 127.1(3) ? . . .
Ni(1) N(7) C(41) 115.0(3) ? . . .
Ni(1) N(8) C(42) 116.7(3) ? . . .
Ni(1) N(8) C(46) 124.5(3) ? . . .
O(3) Mn(1) O(1) 95.5(1) ? . . .
O(2) Mn(1) O(1) 93.3(1) ? . . .
N(1) Mn(1) O(1) 90.6(1) ? . . .
N(2) Mn(1) O(1) 166.2(1) ? . . .
Mn(1) O(1) C(1) 120.4(2) ? . . .
O(3) Mn(1) O(2) 93.8(1) ? . . .
N(1) Mn(1) O(2) 175.1(1) ? . . .
N(2) Mn(1) O(2) 94.4(1) ? . . .
Mn(1) O(2) C(20) 128.8(3) ? . . .
Mn(1) O(3) N(3) 132.4(2) ? . . .
N(1) Mn(1) O(3) 88.6(1) ? . . .
N(2) Mn(1) O(3) 95.3(1) ? . . .
N(2) Mn(1) N(1) 81.2(1) ? . . .
Mn(1) N(1) C(7) 121.8(3) ? . . .
Mn(1) N(1) C(8) 115.5(2) ? . . .
Mn(1) N(2) C(11) 116.0(3) ? . . .
Mn(1) N(2) C(14) 123.3(3) ? . . .
O(5) Cl(1) O(4) 109.8(2) ? . . .
O(6) Cl(1) O(4) 110.1(2) ? . . .
O(7) Cl(1) O(4) 108.6(2) ? . . .
O(6) Cl(1) O(5) 110.8(2) ? . . .
O(7) Cl(1) O(5) 109.1(2) ? . . .
O(7) Cl(1) O(6) 108.3(2) ? . . .
O(9) Cl(2) O(8) 109.8(3) ? . . .
O(10) Cl(2) O(8) 109.0(4) ? . . .
O(11) Cl(2) O(8) 111.8(3) ? . . .
O(10) Cl(2) O(9) 110.1(3) ? . . .
O(11) Cl(2) O(9) 107.5(3) ? . . .
O(11) Cl(2) O(10) 108.6(3) ? . . .
O(1) C(1) C(6) 122.6(4) ? . . .
O(1) C(1) C(2) 119.1(4) ? . . .
O(2) C(20) C(15) 122.7(4) ? . . .
O(2) C(20) C(19) 118.3(4) ? . . .
O(3) N(3) C(21) 120.1(4) ? . . .
N(1) C(7) C(6) 125.5(4) ? . . .
C(8) N(1) C(7) 122.6(3) ? . . .
N(1) C(8) C(11) 105.2(3) ? . . .
N(1) C(8) C(9) 111.9(3) ? . . .
N(1) C(8) C(10) 106.4(3) ? . . .
N(2) C(11) C(8) 106.5(3) ? . . .
C(14) N(2) C(11) 119.7(4) ? . . .
N(2) C(11) C(12) 106.0(3) ? . . .
N(2) C(11) C(13) 111.4(3) ? . . .
N(2) C(14) C(15) 126.9(4) ? . . .
N(3) C(21) C(22) 116.9(4) ? . . .
N(4) C(22) C(21) 114.8(4) ? . . .
C(26) N(4) C(22) 118.4(4) ? . . .
N(4) C(22) C(23) 121.3(4) ? . . .
N(4) C(26) C(25) 122.6(4) ? . . .
C(31) N(5) C(27) 118.8(4) ? . . .
N(5) C(27) C(28) 122.3(4) ? . . .
N(5) C(31) C(32) 115.3(4) ? . . .
N(5) C(31) C(30) 121.0(4) ? . . .
N(6) C(32) C(31) 115.0(4) ? . . .
C(36) N(6) C(32) 118.6(4) ? . . .
N(6) C(32) C(33) 121.3(4) ? . . .
N(6) C(36) C(35) 123.3(5) ? . . .
C(41) N(7) C(37) 117.8(4) ? . . .
N(7) C(37) C(38) 124.3(4) ? . . .
N(7) C(41) C(42) 116.3(4) ? . . .
N(7) C(41) C(40) 121.9(5) ? . . .
N(8) C(42) C(41) 113.1(4) ? . . .
C(46) N(8) C(42) 118.8(4) ? . . .
N(8) C(42) C(43) 121.1(4) ? . . .
N(8) C(46) C(45) 122.4(4) ? . . .
C(1) C(2) C(3) 121.3(4) ? . . .
C(6) C(1) C(2) 118.3(4) ? . . .
C(1) C(6) C(5) 119.7(4) ? . . .
C(1) C(6) C(7) 122.7(4) ? . . .
C(2) C(3) C(4) 119.6(4) ? . . .
C(3) C(4) C(5) 121.1(4) ? . . .
C(4) C(5) C(6) 119.9(4) ? . . .
C(5) C(6) C(7) 117.5(4) ? . . .
C(11) C(8) C(9) 111.6(3) ? . . .
C(10) C(8) C(9) 108.5(3) ? . . .
C(11) C(8) C(10) 113.1(3) ? . . .
C(8) C(11) C(12) 111.6(4) ? . . .
C(8) C(11) C(13) 111.4(3) ? . . .
C(13) C(11) C(12) 109.8(4) ? . . .
C(14) C(15) C(16) 117.0(4) ? . . .
C(14) C(15) C(20) 123.7(4) ? . . .
C(15) C(16) C(17) 119.9(4) ? . . .
C(20) C(15) C(16) 119.3(4) ? . . .
C(15) C(20) C(19) 119.0(4) ? . . .
C(16) C(17) C(18) 121.2(4) ? . . .
C(17) C(18) C(19) 119.4(4) ? . . .
C(18) C(19) C(20) 121.1(4) ? . . .
C(21) C(22) C(23) 123.8(4) ? . . .
C(22) C(23) C(24) 119.6(4) ? . . .
C(23) C(24) C(25) 119.1(4) ? . . .
C(24) C(25) C(26) 118.8(4) ? . . .
C(27) C(28) C(29) 119.4(5) ? . . .
C(28) C(29) C(30) 119.3(5) ? . . .
C(29) C(30) C(31) 119.1(4) ? . . .
C(30) C(31) C(32) 123.6(4) ? . . .
C(31) C(32) C(33) 123.7(4) ? . . .
C(32) C(33) C(34) 118.9(4) ? . . .
C(33) C(34) C(35) 119.1(4) ? . . .
C(34) C(35) C(36) 118.7(4) ? . . .
C(37) C(38) C(39) 117.6(5) ? . . .
C(38) C(39) C(40) 119.0(5) ? . . .
C(39) C(40) C(41) 119.2(5) ? . . .
C(40) C(41) C(42) 121.8(4) ? . . .
C(41) C(42) C(43) 125.8(4) ? . . .
C(42) C(43) C(44) 119.6(4) ? . . .
C(43) C(44) C(45) 119.4(4) ? . . .
C(44) C(45) C(46) 118.7(4) ? . . .
N(1) C(7) H(4) 117.2617 ? . . .
N(2) C(14) H(17) 116.5780 ? . . .
N(3) C(21) H(21) 121.5604 ? . . .
N(4) C(26) H(25) 118.6839 ? . . .
N(5) C(27) H(26) 118.8283 ? . . .
N(6) C(36) H(33) 118.3718 ? . . .
N(7) C(37) H(34) 117.8407 ? . . .
N(8) C(46) H(41) 118.8069 ? . . .
C(1) C(2) H(1) 119.3392 ? . . .
C(2) C(3) H(2) 120.2097 ? . . .
H(1) C(2) C(3) 119.3342 ? . . .
H(2) C(3) C(4) 120.2220 ? . . .
C(4) C(5) H(3) 120.0313 ? . . .
H(3) C(5) C(6) 120.0191 ? . . .
C(6) C(7) H(4) 117.2635 ? . . .
C(8) C(9) H(5) 109.4189 ? . . .
C(8) C(9) H(7) 110.1902 ? . . .
C(8) C(9) H(6) 109.4665 ? . . .
C(8) C(10) H(10) 109.1636 ? . . .
C(8) C(10) H(8) 110.0509 ? . . .
C(8) C(10) H(9) 109.4717 ? . . .
H(7) C(9) H(5) 109.4339 ? . . .
H(6) C(9) H(5) 109.4968 ? . . .
H(7) C(9) H(6) 108.8186 ? . . .
H(10) C(10) H(8) 109.5145 ? . . .
H(9) C(10) H(8) 109.1797 ? . . .
H(10) C(10) H(9) 109.4462 ? . . .
C(11) C(12) H(11) 109.6093 ? . . .
C(11) C(12) H(12) 109.4814 ? . . .
C(11) C(12) H(13) 109.4670 ? . . .
C(11) C(13) H(15) 109.8756 ? . . .
C(11) C(13) H(16) 109.4721 ? . . .
C(11) C(13) H(14) 109.4729 ? . . .
H(12) C(12) H(11) 108.9806 ? . . .
H(13) C(12) H(11) 109.4028 ? . . .
H(13) C(12) H(12) 109.8855 ? . . .
H(15) C(13) H(14) 109.2684 ? . . .
H(16) C(13) H(14) 109.4702 ? . . .
H(16) C(13) H(15) 109.2673 ? . . .
H(17) C(14) C(15) 116.5694 ? . . .
C(15) C(16) H(18) 120.0503 ? . . .
H(18) C(16) C(17) 120.0393 ? . . .
C(17) C(18) H(19) 120.2993 ? . . .
H(19) C(18) C(19) 120.2986 ? . . .
C(18) C(19) H(20) 119.4291 ? . . .
H(20) C(19) C(20) 119.4552 ? . . .
H(21) C(21) C(22) 121.5567 ? . . .
C(22) C(23) H(22) 120.2179 ? . . .
H(22) C(23) C(24) 120.2219 ? . . .
C(23) C(24) H(23) 120.4296 ? . . .
H(23) C(24) C(25) 120.4332 ? . . .
C(24) C(25) H(24) 120.5755 ? . . .
C(25) C(26) H(25) 118.6774 ? . . .
H(24) C(25) C(26) 120.5796 ? . . .
H(26) C(27) C(28) 118.8337 ? . . .
C(27) C(28) H(27) 120.2862 ? . . .
C(28) C(29) H(28) 120.3582 ? . . .
H(27) C(28) C(29) 120.2763 ? . . .
C(29) C(30) H(29) 120.4582 ? . . .
H(28) C(29) C(30) 120.3595 ? . . .
H(29) C(30) C(31) 120.4598 ? . . .
C(32) C(33) H(30) 120.5367 ? . . .
H(30) C(33) C(34) 120.5440 ? . . .
C(33) C(34) H(31) 120.4606 ? . . .
C(34) C(35) H(32) 120.6466 ? . . .
H(31) C(34) C(35) 120.4678 ? . . .
C(35) C(36) H(33) 118.3743 ? . . .
H(32) C(35) C(36) 120.6485 ? . . .
H(34) C(37) C(38) 117.8365 ? . . .
C(37) C(38) H(35) 121.1928 ? . . .
H(35) C(38) C(39) 121.1884 ? . . .
C(38) C(39) H(36) 120.5047 ? . . .
H(36) C(39) C(40) 120.4987 ? . . .
C(39) C(40) H(37) 120.3862 ? . . .
H(37) C(40) C(41) 120.3673 ? . . .
C(42) C(43) H(38) 120.1830 ? . . .
H(38) C(43) C(44) 120.1697 ? . . .
C(43) C(44) H(39) 120.3078 ? . . .
C(44) C(45) H(40) 120.6673 ? . . .
H(39) C(44) C(45) 120.3239 ? . . .
H(40) C(45) C(46) 120.6657 ? . . .
C(45) C(46) H(41) 118.8137 ? . . .

loop_
_geom_bond_atom_site_label_1
_geom_bond_atom_site_label_2
_geom_bond_distance
_geom_bond_publ_flag
_geom_bond_site_symmetry_1
_geom_bond_site_symmetry_2
Br(1) C(4) 1.914(4) ? . .
Br(2) C(17) 1.896(5) ? . .
Ni(1) N(3) 2.042(4) ? . .
Ni(1) N(4) 2.095(3) ? . .
Ni(1) N(5) 2.070(4) ? . .
Ni(1) N(6) 2.074(4) ? . .
Ni(1) N(7) 2.077(4) ? . .
Ni(1) N(8) 2.083(4) ? . .
Mn(1) O(1) 1.929(3) ? . .
Mn(1) O(2) 1.881(3) ? . .
Mn(1) O(3) 2.080(3) ? . .
Mn(1) N(1) 2.004(3) ? . .
Mn(1) N(2) 1.987(3) ? . .
Cl(1) O(4) 1.447(4) ? . .
Cl(1) O(5) 1.428(4) ? . .
Cl(1) O(6) 1.438(4) ? . .
Cl(1) O(7) 1.448(4) ? . .
Cl(2) O(8) 1.413(5) ? . .
Cl(2) O(9) 1.398(5) ? . .
Cl(2) O(10) 1.413(6) ? . .
Cl(2) O(11) 1.446(4) ? . .
O(1) C(1) 1.348(5) ? . .
O(2) C(20) 1.322(6) ? . .
O(3) N(3) 1.307(5) ? . .
N(1) C(7) 1.275(6) ? . .
N(1) C(8) 1.510(5) ? . .
N(2) C(11) 1.517(5) ? . .
N(2) C(14) 1.284(6) ? . .
N(3) C(21) 1.319(6) ? . .
N(4) C(22) 1.361(5) ? . .
N(4) C(26) 1.341(6) ? . .
N(5) C(27) 1.360(6) ? . .
N(5) C(31) 1.345(6) ? . .
N(6) C(32) 1.351(6) ? . .
N(6) C(36) 1.339(6) ? . .
N(7) C(37) 1.332(6) ? . .
N(7) C(41) 1.360(6) ? . .
N(8) C(42) 1.360(6) ? . .
N(8) C(46) 1.337(6) ? . .
C(1) C(2) 1.401(6) ? . .
C(1) C(6) 1.420(6) ? . .
C(2) C(3) 1.383(6) ? . .
C(3) C(4) 1.392(6) ? . .
C(4) C(5) 1.370(6) ? . .
C(5) C(6) 1.411(6) ? . .
C(6) C(7) 1.455(6) ? . .
C(8) C(9) 1.527(6) ? . .
C(8) C(10) 1.532(6) ? . .
C(8) C(11) 1.562(6) ? . .
C(11) C(12) 1.534(6) ? . .
C(11) C(13) 1.524(6) ? . .
C(14) C(15) 1.446(6) ? . .
C(15) C(16) 1.413(6) ? . .
C(15) C(20) 1.432(6) ? . .
C(16) C(17) 1.388(7) ? . .
C(17) C(18) 1.414(7) ? . .
C(18) C(19) 1.382(7) ? . .
C(19) C(20) 1.414(6) ? . .
C(21) C(22) 1.468(6) ? . .
C(22) C(23) 1.391(6) ? . .
C(23) C(24) 1.378(7) ? . .
C(24) C(25) 1.382(7) ? . .
C(25) C(26) 1.387(6) ? . .
C(27) C(28) 1.369(7) ? . .
C(28) C(29) 1.368(7) ? . .
C(29) C(30) 1.391(7) ? . .
C(30) C(31) 1.399(6) ? . .
C(31) C(32) 1.485(6) ? . .
C(32) C(33) 1.398(6) ? . .
C(33) C(34) 1.394(6) ? . .
C(34) C(35) 1.379(7) ? . .
C(35) C(36) 1.376(7) ? . .
C(37) C(38) 1.378(7) ? . .
C(38) C(39) 1.401(8) ? . .
C(39) C(40) 1.390(9) ? . .
C(40) C(41) 1.385(7) ? . .
C(41) C(42) 1.499(7) ? . .
C(42) C(43) 1.390(6) ? . .
C(43) C(44) 1.376(7) ? . .
C(44) C(45) 1.379(7) ? . .
C(45) C(46) 1.395(7) ? . .
C(2) H(1) 0.9500 ? . .
C(3) H(2) 0.9500 ? . .
C(5) H(3) 0.9500 ? . .
C(7) H(4) 0.9500 ? . .
C(9) H(5) 0.9525 ? . .
C(9) H(6) 0.9500 ? . .
C(9) H(7) 0.9509 ? . .
C(10) H(8) 0.9517 ? . .
C(10) H(9) 0.9499 ? . .
C(10) H(10) 0.9534 ? . .
C(12) H(11) 0.9528 ? . .
C(12) H(12) 0.9500 ? . .
C(12) H(13) 0.9500 ? . .
C(13) H(14) 0.9500 ? . .
C(13) H(15) 0.9524 ? . .
C(13) H(16) 0.9501 ? . .
C(14) H(17) 0.9500 ? . .
C(16) H(18) 0.9499 ? . .
C(18) H(19) 0.9499 ? . .
C(19) H(20) 0.9499 ? . .
C(21) H(21) 0.9500 ? . .
C(23) H(22) 0.9501 ? . .
C(24) H(23) 0.9500 ? . .
C(25) H(24) 0.9501 ? . .
C(26) H(25) 0.9501 ? . .
C(27) H(26) 0.9500 ? . .
C(28) H(27) 0.9500 ? . .
C(29) H(28) 0.9500 ? . .
C(30) H(29) 0.9500 ? . .
C(33) H(30) 0.9499 ? . .
C(34) H(31) 0.9501 ? . .
C(35) H(32) 0.9501 ? . .
C(36) H(33) 0.9500 ? . .
C(37) H(34) 0.9501 ? . .
C(38) H(35) 0.9501 ? . .
C(39) H(36) 0.9500 ? . .
C(40) H(37) 0.9500 ? . .
C(43) H(38) 0.9501 ? . .
C(44) H(39) 0.9500 ? . .
C(45) H(40) 0.9500 ? . .
C(46) H(41) 0.9501 ? . .

loop_
_geom_contact_atom_site_label_1
_geom_contact_atom_site_label_2
_geom_contact_distance
_geom_contact_publ_flag
_geom_contact_site_symmetry_1
_geom_contact_site_symmetry_2
Mn(1) Mn(1) 12.8276(9) ? . 45501
Mn(1) Ni(1) 11.6124(8) ? . 65602
Mn(1) Ni(1) 11.1055(8) ? . 64602
Mn(1) Mn(1) 3.4286(8) ? . 76603
C(43) C(39) 3.471(8) ? 45404 64602
O(1) Mn(1) 2.493(3) ? . 76603

loop_
_geom_torsion_atom_site_label_1
_geom_torsion_atom_site_label_2
_geom_torsion_atom_site_label_3
_geom_torsion_atom_site_label_4
_geom_torsion
_geom_torsion_publ_flag
_geom_torsion_site_symmetry_1
_geom_torsion_site_symmetry_2
_geom_torsion_site_symmetry_3
_geom_torsion_site_symmetry_4
N(4) Ni(1) N(3) O(3) 177.2(3) ? . . . .
N(4) Ni(1) N(3) C(21) 2.4(3) ? . . . .
N(5) Ni(1) N(3) O(3) -93.9(3) ? . . . .
N(5) Ni(1) N(3) C(21) 91.3(3) ? . . . .
N(7) Ni(1) N(3) O(3) 2.0(3) ? . . . .
N(7) Ni(1) N(3) C(21) -172.8(3) ? . . . .
N(8) Ni(1) N(3) O(3) 81.0(3) ? . . . .
N(8) Ni(1) N(3) C(21) -93.8(3) ? . . . .
N(3) Ni(1) N(4) C(22) 3.3(3) ? . . . .
N(3) Ni(1) N(4) C(26) 173.8(4) ? . . . .
N(5) Ni(1) N(4) C(22) -91.6(3) ? . . . .
N(5) Ni(1) N(4) C(26) 78.9(4) ? . . . .
N(6) Ni(1) N(4) C(22) -170.1(3) ? . . . .
N(6) Ni(1) N(4) C(26) 0.3(4) ? . . . .
N(8) Ni(1) N(4) C(22) 91.4(3) ? . . . .
N(8) Ni(1) N(4) C(26) -98.2(4) ? . . . .
N(3) Ni(1) N(5) C(27) 9.0(3) ? . . . .
N(3) Ni(1) N(5) C(31) -169.7(3) ? . . . .
N(4) Ni(1) N(5) C(27) 88.4(3) ? . . . .
N(4) Ni(1) N(5) C(31) -90.3(3) ? . . . .
N(6) Ni(1) N(5) C(27) -176.8(3) ? . . . .
N(6) Ni(1) N(5) C(31) 4.5(3) ? . . . .
N(7) Ni(1) N(5) C(27) -87.5(3) ? . . . .
N(7) Ni(1) N(5) C(31) 93.8(3) ? . . . .
N(4) Ni(1) N(6) C(32) 84.3(3) ? . . . .
N(4) Ni(1) N(6) C(36) -93.4(4) ? . . . .
N(5) Ni(1) N(6) C(32) -4.5(3) ? . . . .
N(5) Ni(1) N(6) C(36) 177.8(4) ? . . . .
N(7) Ni(1) N(6) C(32) -100.0(3) ? . . . .
N(7) Ni(1) N(6) C(36) 82.3(4) ? . . . .
N(8) Ni(1) N(6) C(32) -179.1(3) ? . . . .
N(8) Ni(1) N(6) C(36) 3.2(4) ? . . . .
N(3) Ni(1) N(7) C(37) -92.7(4) ? . . . .
N(3) Ni(1) N(7) C(41) 93.9(3) ? . . . .
N(5) Ni(1) N(7) C(37) 2.7(4) ? . . . .
N(5) Ni(1) N(7) C(41) -170.7(3) ? . . . .
N(6) Ni(1) N(7) C(37) 81.3(4) ? . . . .
N(6) Ni(1) N(7) C(41) -92.1(3) ? . . . .
N(8) Ni(1) N(7) C(37) 179.3(4) ? . . . .
N(8) Ni(1) N(7) C(41) 5.9(3) ? . . . .
N(3) Ni(1) N(8) C(42) -96.3(3) ? . . . .
N(3) Ni(1) N(8) C(46) 76.1(4) ? . . . .
N(4) Ni(1) N(8) C(42) -175.6(3) ? . . . .
N(4) Ni(1) N(8) C(46) -3.2(4) ? . . . .
N(6) Ni(1) N(8) C(42) 88.8(3) ? . . . .
N(6) Ni(1) N(8) C(46) -98.7(4) ? . . . .
N(7) Ni(1) N(8) C(42) -0.0(3) ? . . . .
N(7) Ni(1) N(8) C(46) 172.4(4) ? . . . .
O(2) Mn(1) O(1) C(1) -166.9(3) ? . . . .
O(3) Mn(1) O(1) C(1) 97.3(3) ? . . . .
N(1) Mn(1) O(1) C(1) 1.7(3) ? . . . .
O(1) Mn(1) O(2) C(20) -139.8(3) ? . . . .
O(3) Mn(1) O(2) C(20) -45.6(3) ? . . . .
N(1) Mn(1) O(2) C(20) 96.2(4) ? . . . .
N(2) Mn(1) O(2) C(20) 43.1(3) ? . . . .
O(1) Mn(1) O(3) N(3) 38.9(4) ? . . . .
O(2) Mn(1) O(3) N(3) -54.8(4) ? . . . .
N(1) Mn(1) O(3) N(3) 133.7(3) ? . . . .
N(2) Mn(1) O(3) N(3) -145.3(4) ? . . . .
O(1) Mn(1) N(1) C(7) 3.2(3) ? . . . .
O(1) Mn(1) N(1) C(8) 172.1(3) ? . . . .
O(2) Mn(1) N(1) C(7) 127.1(4) ? . . . .
O(2) Mn(1) N(1) C(8) -63.9(5) ? . . . .
O(3) Mn(1) N(1) C(7) -91.1(3) ? . . . .
O(3) Mn(1) N(1) C(8) 77.9(3) ? . . . .
N(2) Mn(1) N(1) C(7) -178.8(3) ? . . . .
N(2) Mn(1) N(1) C(8) -9.9(2) ? . . . .
O(2) Mn(1) N(2) C(11) 152.8(3) ? . . . .
O(2) Mn(1) N(2) C(14) -31.7(3) ? . . . .
O(3) Mn(1) N(2) C(11) -111.7(3) ? . . . .
O(3) Mn(1) N(2) C(14) 63.8(3) ? . . . .
N(1) Mn(1) N(2) C(11) -16.1(2) ? . . . .
N(1) Mn(1) N(2) C(14) 159.4(3) ? . . . .
Mn(1) O(1) C(1) C(2) 177.2(3) ? . . . .
Mn(1) O(1) C(1) C(6) -3.9(6) ? . . . .
Mn(1) O(2) C(20) C(15) -33.3(5) ? . . . .
Mn(1) O(2) C(20) C(19) 146.7(3) ? . . . .
Mn(1) O(3) N(3) Ni(1) -154.5(2) ? . . . .
Mn(1) O(3) N(3) C(21) 20.0(6) ? . . . .
Mn(1) N(1) C(7) C(6) -6.1(6) ? . . . .
C(8) N(1) C(7) C(6) -174.7(4) ? . . . .
Mn(1) N(1) C(8) C(9) -87.2(4) ? . . . .
Mn(1) N(1) C(8) C(10) 153.4(3) ? . . . .
Mn(1) N(1) C(8) C(11) 31.8(4) ? . . . .
C(7) N(1) C(8) C(9) 82.1(4) ? . . . .
C(7) N(1) C(8) C(10) -37.2(5) ? . . . .
C(7) N(1) C(8) C(11) -158.9(3) ? . . . .
Mn(1) N(2) C(11) C(8) 36.4(4) ? . . . .
Mn(1) N(2) C(11) C(12) 157.8(3) ? . . . .
Mn(1) N(2) C(11) C(13) -83.8(4) ? . . . .
C(14) N(2) C(11) C(8) -139.1(4) ? . . . .
C(14) N(2) C(11) C(12) -17.7(5) ? . . . .
C(14) N(2) C(11) C(13) 100.7(4) ? . . . .
Mn(1) N(2) C(14) C(15) 9.2(6) ? . . . .
C(11) N(2) C(14) C(15) -175.6(4) ? . . . .
Ni(1) N(3) C(21) C(22) -7.5(5) ? . . . .
O(3) N(3) C(21) C(22) 177.5(4) ? . . . .
Ni(1) N(4) C(22) C(21) -8.0(5) ? . . . .
Ni(1) N(4) C(22) C(23) 169.9(4) ? . . . .
C(26) N(4) C(22) C(21) -179.5(4) ? . . . .
C(26) N(4) C(22) C(23) -1.6(6) ? . . . .
Ni(1) N(4) C(26) C(25) -169.6(4) ? . . . .
C(22) N(4) C(26) C(25) 0.4(6) ? . . . .
Ni(1) N(5) C(27) C(28) -178.5(3) ? . . . .
C(31) N(5) C(27) C(28) 0.1(5) ? . . . .
Ni(1) N(5) C(31) C(30) 178.2(3) ? . . . .
Ni(1) N(5) C(31) C(32) -3.6(5) ? . . . .
C(27) N(5) C(31) C(30) -0.6(6) ? . . . .
C(27) N(5) C(31) C(32) 177.6(3) ? . . . .
Ni(1) N(6) C(32) C(31) 4.1(5) ? . . . .
Ni(1) N(6) C(32) C(33) -176.7(4) ? . . . .
C(36) N(6) C(32) C(31) -178.0(4) ? . . . .
C(36) N(6) C(32) C(33) 1.2(7) ? . . . .
Ni(1) N(6) C(36) C(35) 174.4(4) ? . . . .
C(32) N(6) C(36) C(35) -3.3(7) ? . . . .
Ni(1) N(7) C(37) C(38) -171.3(4) ? . . . .
C(41) N(7) C(37) C(38) 1.9(7) ? . . . .
Ni(1) N(7) C(41) C(40) 171.0(3) ? . . . .
Ni(1) N(7) C(41) C(42) -10.4(5) ? . . . .
C(37) N(7) C(41) C(40) -2.9(6) ? . . . .
C(37) N(7) C(41) C(42) 175.6(4) ? . . . .
Ni(1) N(8) C(42) C(41) -5.4(5) ? . . . .
Ni(1) N(8) C(42) C(43) 172.7(4) ? . . . .
C(46) N(8) C(42) C(41) -178.3(4) ? . . . .
C(46) N(8) C(42) C(43) -0.3(6) ? . . . .
Ni(1) N(8) C(46) C(45) -172.0(4) ? . . . .
C(42) N(8) C(46) C(45) 0.1(6) ? . . . .
O(1) C(1) C(2) C(3) 179.7(4) ? . . . .
C(6) C(1) C(2) C(3) 0.7(6) ? . . . .
O(1) C(1) C(6) C(5) -178.3(4) ? . . . .
O(1) C(1) C(6) C(7) 1.5(7) ? . . . .
C(2) C(1) C(6) C(5) 0.6(6) ? . . . .
C(2) C(1) C(6) C(7) -179.6(4) ? . . . .
C(1) C(2) C(3) C(4) -1.0(7) ? . . . .
C(2) C(3) C(4) Br(1) -178.0(4) ? . . . .
C(2) C(3) C(4) C(5) -0.0(6) ? . . . .
Br(1) C(4) C(5) C(6) 179.4(4) ? . . . .
C(3) C(4) C(5) C(6) 1.4(7) ? . . . .
C(4) C(5) C(6) C(1) -1.6(6) ? . . . .
C(4) C(5) C(6) C(7) 178.5(4) ? . . . .
C(1) C(6) C(7) N(1) 4.0(7) ? . . . .
C(5) C(6) C(7) N(1) -176.2(4) ? . . . .
N(1) C(8) C(11) N(2) -41.0(4) ? . . . .
N(1) C(8) C(11) C(12) -162.6(3) ? . . . .
N(1) C(8) C(11) C(13) 74.7(4) ? . . . .
C(9) C(8) C(11) N(2) 74.3(4) ? . . . .
C(9) C(8) C(11) C(12) -47.3(5) ? . . . .
C(9) C(8) C(11) C(13) -170.0(3) ? . . . .
C(10) C(8) C(11) N(2) -162.7(3) ? . . . .
C(10) C(8) C(11) C(12) 75.8(4) ? . . . .
C(10) C(8) C(11) C(13) -46.9(4) ? . . . .
N(2) C(14) C(15) C(16) -166.8(5) ? . . . .
N(2) C(14) C(15) C(20) 15.1(7) ? . . . .
C(14) C(15) C(16) C(17) -177.9(4) ? . . . .
C(20) C(15) C(16) C(17) 0.3(6) ? . . . .
C(14) C(15) C(20) O(2) -2.0(7) ? . . . .
C(14) C(15) C(20) C(19) 178.0(4) ? . . . .
C(16) C(15) C(20) O(2) 179.9(3) ? . . . .
C(16) C(15) C(20) C(19) -0.1(5) ? . . . .
C(15) C(16) C(17) Br(2) -179.6(3) ? . . . .
C(15) C(16) C(17) C(18) -0.9(7) ? . . . .
Br(2) C(17) C(18) C(19) -180.0(3) ? . . . .
C(16) C(17) C(18) C(19) 1.3(7) ? . . . .
C(17) C(18) C(19) C(20) -1.1(7) ? . . . .
C(18) C(19) C(20) O(2) -179.5(4) ? . . . .
C(18) C(19) C(20) C(15) 0.5(6) ? . . . .
N(3) C(21) C(22) N(4) 10.5(6) ? . . . .
N(3) C(21) C(22) C(23) -167.4(5) ? . . . .
N(4) C(22) C(23) C(24) 0.6(7) ? . . . .
C(21) C(22) C(23) C(24) 178.3(4) ? . . . .
C(22) C(23) C(24) C(25) 1.5(7) ? . . . .
C(23) C(24) C(25) C(26) -2.6(7) ? . . . .
C(24) C(25) C(26) N(4) 1.6(7) ? . . . .
N(5) C(27) C(28) C(29) 0.2(6) ? . . . .
C(27) C(28) C(29) C(30) -0.1(5) ? . . . .
C(28) C(29) C(30) C(31) -0.4(7) ? . . . .
C(29) C(30) C(31) N(5) 0.8(6) ? . . . .
C(29) C(30) C(31) C(32) -177.2(4) ? . . . .
N(5) C(31) C(32) N(6) -0.3(5) ? . . . .
N(5) C(31) C(32) C(33) -179.5(4) ? . . . .
C(30) C(31) C(32) N(6) 177.8(4) ? . . . .
C(30) C(31) C(32) C(33) -1.4(7) ? . . . .
N(6) C(32) C(33) C(34) 0.3(7) ? . . . .
C(31) C(32) C(33) C(34) 179.5(5) ? . . . .
C(32) C(33) C(34) C(35) 0.0(7) ? . . . .
C(33) C(34) C(35) C(36) -1.9(8) ? . . . .
C(34) C(35) C(36) N(6) 3.6(8) ? . . . .
N(7) C(37) C(38) C(39) 1.7(7) ? . . . .
C(37) C(38) C(39) C(40) -4.1(7) ? . . . .
C(38) C(39) C(40) C(41) 3.0(7) ? . . . .
C(39) C(40) C(41) N(7) 0.5(6) ? . . . .
C(39) C(40) C(41) C(42) -177.9(4) ? . . . .
N(7) C(41) C(42) N(8) 10.5(6) ? . . . .
N(7) C(41) C(42) C(43) -167.5(4) ? . . . .
C(40) C(41) C(42) N(8) -170.9(4) ? . . . .
C(40) C(41) C(42) C(43) 11.0(7) ? . . . .
N(8) C(42) C(43) C(44) -0.3(7) ? . . . .
C(41) C(42) C(43) C(44) 177.6(4) ? . . . .
C(42) C(43) C(44) C(45) 1.1(7) ? . . . .
C(43) C(44) C(45) C(46) -1.3(8) ? . . . .
C(44) C(45) C(46) N(8) 0.7(8) ? . . . .
